data_4339741
loop_
_publ_author_name
'Muniappan, Sankar'
'Lipstman, Sophia'
'George, Sumod'
'Goldberg, Israel'

_publ_section_title
;
 Porphyrin framework solids. Synthesis and structure of hybrid
 coordination polymers of tetra(carboxyphenyl)porphyrins and
 lanthanide-bridging ions.
;
_journal_issue 14
_journal_name_full 'Inorganic chemistry'
_journal_page_first 5544
_journal_page_last 5554
_journal_paper_doi 10.1021/ic0701099
_journal_volume 46
_journal_year 2007
_chemical_formula_moiety 'C52 H30 Dy2 N4 O18'
_chemical_formula_sum 'C52 H30 Dy2 N4 O18'
_chemical_formula_weight 1323.80
_chemical_name_systematic
; 
 ? 
;
_space_group_IT_number 14
_symmetry_cell_setting monoclinic
_symmetry_space_group_name_Hall '-P 2ybc'
_symmetry_space_group_name_H-M 'P 1 21/c 1'
_atom_sites_solution_hydrogens geom
_atom_sites_solution_primary direct
_atom_sites_solution_secondary difmap
_audit_creation_method SHELXL-97
_cell_angle_alpha 90.00
_cell_angle_beta 100.0847(13)
_cell_angle_gamma 90.00
_cell_formula_units_Z 4
_cell_length_a 18.6144(4)
_cell_length_b 27.9022(9)
_cell_length_c 11.7735(8)
_cell_measurement_reflns_used 10948
_cell_measurement_temperature 110(2)
_cell_measurement_theta_max 27.89
_cell_measurement_theta_min 2.40
_cell_volume 6020.5(5)
_computing_cell_refinement Denzo
_computing_data_collection 'Collect, Nonius B.V.'
_computing_data_reduction 'Denzo & Scalepack'
_computing_structure_refinement 'SHELXL-97 (Sheldrick, 1997)'
_computing_structure_solution SIR-97
_diffrn_ambient_temperature 110(2)
_diffrn_detector_area_resol_mean 12.8
_diffrn_measured_fraction_theta_full 0.996
_diffrn_measured_fraction_theta_max 0.996
_diffrn_measurement_device_type 'Nonius KappaCCD'
_diffrn_measurement_method '0.4 deg. \f scans'
_diffrn_radiation_monochromator graphite
_diffrn_radiation_source 'fine-focus sealed tube'
_diffrn_radiation_type MoK\a
_diffrn_radiation_wavelength 0.71073
_diffrn_reflns_av_R_equivalents 0.1090
_diffrn_reflns_av_sigmaI/netI 0.1210
_diffrn_reflns_limit_h_max 21
_diffrn_reflns_limit_h_min -22
_diffrn_reflns_limit_k_max 0
_diffrn_reflns_limit_k_min -33
_diffrn_reflns_limit_l_max 14
_diffrn_reflns_limit_l_min 0
_diffrn_reflns_number 40763
_diffrn_reflns_theta_full 25.00
_diffrn_reflns_theta_max 25.00
_diffrn_reflns_theta_min 2.40
_diffrn_standards_number 0
_exptl_absorpt_coefficient_mu 2.530
_exptl_absorpt_correction_T_max 0.6316
_exptl_absorpt_correction_T_min 0.6316
_exptl_absorpt_correction_type multi-scan
_exptl_absorpt_process_details 'Blessing, 1995'
_exptl_crystal_colour red
_exptl_crystal_density_diffrn 1.460
_exptl_crystal_density_method 'not measured'
_exptl_crystal_description chunk
_exptl_crystal_F_000 2584
_exptl_crystal_size_max 0.20
_exptl_crystal_size_mid 0.20
_exptl_crystal_size_min 0.20
_refine_diff_density_max 6.097
_refine_diff_density_min -1.687
_refine_diff_density_rms 0.255
_refine_ls_extinction_method none
_refine_ls_goodness_of_fit_ref 0.910
_refine_ls_hydrogen_treatment constr
_refine_ls_matrix_type full
_refine_ls_number_parameters 687
_refine_ls_number_reflns 10536
_refine_ls_number_restraints 0
_refine_ls_restrained_S_all 0.910
_refine_ls_R_factor_all 0.1241
_refine_ls_R_factor_gt 0.0693
_refine_ls_shift/su_max 0.003
_refine_ls_shift/su_mean 0.000
_refine_ls_structure_factor_coef Fsqd
_refine_ls_weighting_details 'calc w=1/[\s^2^(Fo^2^)+(0.1134P)^2^+0.0000P] where P=(Fo^2^+2Fc^2^)/3'
_refine_ls_weighting_scheme calc
_refine_ls_wR_factor_gt 0.1725
_refine_ls_wR_factor_ref 0.1913
_reflns_number_gt 5297
_reflns_number_total 10536
_reflns_threshold_expression >2sigma(I)
_cod_data_source_file ic0701099-file001.cif
_cod_data_source_block so44sq-Compound-5
_cod_original_sg_symbol_H-M 'P 21/c'
_cod_database_code 4339741

loop_
_symmetry_equiv_pos_as_xyz
'x, y, z'
'-x, y+1/2, -z+1/2'
'-x, -y, -z'
'x, -y-1/2, z-1/2'

loop_
_atom_site_label
_atom_site_type_symbol
_atom_site_fract_x
_atom_site_fract_y
_atom_site_fract_z
_atom_site_U_iso_or_equiv
_atom_site_adp_type
_atom_site_occupancy
_atom_site_symmetry_multiplicity
_atom_site_calc_flag
_atom_site_refinement_flags
Dy1 Dy 0.04463(3) 0.282993(18) 0.54493(4) 0.02556(18) Uani 1 1 d .
Dy2 Dy -0.00099(3) -0.032436(19) 0.24889(4) 0.02538(18) Uani 1 1 d .
C1 C 0.5830(6) 0.2240(4) 0.4704(9) 0.032(3) Uani 1 1 d .
C2 C 0.5689(6) 0.2630(4) 0.5438(9) 0.037(3) Uani 1 1 d .
H2 H 0.5959 0.2920 0.5550 0.044 Uiso 1 1 calc R
C3 C 0.5111(6) 0.2516(4) 0.5944(9) 0.033(3) Uani 1 1 d .
H3 H 0.4901 0.2711 0.6462 0.039 Uiso 1 1 calc R
C4 C 0.4881(7) 0.2054(4) 0.5556(10) 0.035(3) Uani 1 1 d .
C5 C 0.4289(6) 0.1807(4) 0.5878(9) 0.037(3) Uani 1 1 d .
C6 C 0.4074(6) 0.1330(4) 0.5542(9) 0.038(3) Uani 1 1 d .
C7 C 0.3534(6) 0.1052(4) 0.6023(10) 0.038(3) Uani 1 1 d .
H7 H 0.3290 0.1155 0.6624 0.046 Uiso 1 1 calc R
C8 C 0.3441(6) 0.0633(4) 0.5485(9) 0.037(3) Uani 1 1 d .
H8 H 0.3109 0.0386 0.5597 0.045 Uiso 1 1 calc R
C9 C 0.3967(6) 0.0633(4) 0.4666(9) 0.036(3) Uani 1 1 d .
C10 C 0.4054(6) 0.0238(4) 0.3926(9) 0.036(3) Uani 1 1 d .
C11 C 0.4620(6) 0.0208(4) 0.3285(9) 0.037(3) Uani 1 1 d .
C12 C 0.4779(6) -0.0193(4) 0.2619(9) 0.032(3) Uani 1 1 d .
H12 H 0.4519 -0.0487 0.2547 0.038 Uiso 1 1 calc R
C13 C 0.5352(7) -0.0089(4) 0.2109(9) 0.038(3) Uani 1 1 d .
H13 H 0.5567 -0.0298 0.1627 0.046 Uiso 1 1 calc R
C14 C 0.5580(7) 0.0383(4) 0.2413(10) 0.042(3) Uani 1 1 d .
C15 C 0.6145(6) 0.0656(4) 0.2114(9) 0.031(3) Uani 1 1 d .
C16 C 0.6337(6) 0.1127(4) 0.2415(9) 0.029(3) Uani 1 1 d .
C17 C 0.6912(6) 0.1382(4) 0.1978(9) 0.036(3) Uani 1 1 d .
H17 H 0.7183 0.1273 0.1416 0.043 Uiso 1 1 calc R
C18 C 0.6979(6) 0.1798(4) 0.2527(9) 0.040(3) Uani 1 1 d .
H18 H 0.7324 0.2042 0.2452 0.049 Uiso 1 1 calc R
C19 C 0.6436(6) 0.1816(4) 0.3255(9) 0.033(3) Uani 1 1 d .
C20 C 0.6347(5) 0.2209(4) 0.3987(9) 0.026(2) Uani 1 1 d .
N21 N 0.5322(5) 0.1881(3) 0.4815(7) 0.032(2) Uani 1 1 d .
H21 H 0.5289 0.1598 0.4478 0.038 Uiso 0.50 1 calc PR
N22 N 0.4334(4) 0.1060(3) 0.4752(7) 0.029(2) Uani 1 1 d .
H22 H 0.4677 0.1144 0.4363 0.034 Uiso 0.50 1 calc PR
N23 N 0.5117(5) 0.0560(3) 0.3139(8) 0.038(2) Uani 1 1 d .
H23 H 0.5140 0.0848 0.3449 0.046 Uiso 0.50 1 calc PR
N24 N 0.6040(5) 0.1406(3) 0.3161(7) 0.034(2) Uani 1 1 d .
H24 H 0.5671 0.1336 0.3507 0.041 Uiso 0.50 1 calc PR
C25 C 0.3839(5) 0.2065(4) 0.6601(9) 0.027(3) Uani 1 1 d .
C26 C 0.3124(6) 0.2196(4) 0.6104(9) 0.034(3) Uani 1 1 d .
H26 H 0.2929 0.2088 0.5347 0.041 Uiso 1 1 calc R
C27 C 0.2685(7) 0.2485(4) 0.6704(9) 0.035(3) Uani 1 1 d .
C28 C 0.2972(7) 0.2634(5) 0.7806(11) 0.057(4) Uani 1 1 d .
H28 H 0.2694 0.2834 0.8217 0.068 Uiso 1 1 calc R
C29 C 0.3663(7) 0.2491(6) 0.8311(11) 0.068(5) Uani 1 1 d .
H29 H 0.3848 0.2586 0.9082 0.081 Uiso 1 1 calc R
C30 C 0.4091(7) 0.2217(4) 0.7725(11) 0.052(4) Uani 1 1 d .
H30 H 0.4568 0.2129 0.8096 0.063 Uiso 1 1 calc R
C31 C 0.1937(6) 0.2621(4) 0.6161(9) 0.031(3) Uani 1 1 d .
O32 O 0.1630(4) 0.2969(3) 0.6610(6) 0.039(2) Uani 1 1 d .
O33 O 0.1618(4) 0.2404(3) 0.5291(6) 0.039(2) Uani 1 1 d .
C34 C 0.3544(6) -0.0178(4) 0.3915(8) 0.034(3) Uani 1 1 d .
C35 C 0.2801(7) -0.0083(4) 0.3539(9) 0.036(3) Uani 1 1 d .
H35 H 0.2636 0.0226 0.3278 0.043 Uiso 1 1 calc R
C36 C 0.2307(6) -0.0468(4) 0.3564(8) 0.026(3) Uani 1 1 d .
C37 C 0.2568(7) -0.0916(4) 0.3932(8) 0.035(3) Uani 1 1 d .
H37 H 0.2227 -0.1166 0.3970 0.042 Uiso 1 1 calc R
C38 C 0.3289(6) -0.1014(4) 0.4239(9) 0.035(3) Uani 1 1 d .
H38 H 0.3452 -0.1332 0.4427 0.041 Uiso 1 1 calc R
C39 C 0.3791(7) -0.0635(4) 0.4273(9) 0.037(3) Uani 1 1 d .
H39 H 0.4296 -0.0689 0.4539 0.045 Uiso 1 1 calc R
C40 C 0.1496(6) -0.0375(4) 0.3190(9) 0.028(3) Uani 1 1 d .
O41 O 0.1274(4) -0.0052(3) 0.2443(6) 0.0323(19) Uani 1 1 d .
O42 O 0.1071(4) -0.0636(3) 0.3623(6) 0.0360(19) Uani 1 1 d .
C43 C 0.6596(7) 0.0396(4) 0.1388(10) 0.047(3) Uani 1 1 d .
C44 C 0.7309(6) 0.0247(4) 0.1868(10) 0.033(3) Uani 1 1 d .
H44 H 0.7498 0.0314 0.2655 0.039 Uiso 1 1 calc R
C45 C 0.7743(6) 0.0000(4) 0.1198(9) 0.031(3) Uani 1 1 d .
C46 C 0.7485(7) -0.0087(5) 0.0055(10) 0.049(3) Uani 1 1 d .
H46 H 0.7788 -0.0244 -0.0400 0.058 Uiso 1 1 calc R
C47 C 0.6795(8) 0.0050(5) -0.0437(11) 0.055(4) Uani 1 1 d .
H47 H 0.6616 -0.0020 -0.1225 0.066 Uiso 1 1 calc R
C48 C 0.6346(6) 0.0295(5) 0.0226(11) 0.053(4) Uani 1 1 d .
H48 H 0.5869 0.0392 -0.0124 0.063 Uiso 1 1 calc R
C49 C 0.8506(6) -0.0141(4) 0.1780(10) 0.028(3) Uani 1 1 d .
O50 O 0.8814(4) -0.0492(3) 0.1334(7) 0.044(2) Uani 1 1 d .
O51 O 0.8828(4) 0.0080(3) 0.2613(6) 0.035(2) Uani 1 1 d .
C52 C 0.6866(6) 0.2618(4) 0.4022(9) 0.031(3) Uani 1 1 d .
C53 C 0.7607(6) 0.2581(4) 0.4453(9) 0.032(3) Uani 1 1 d .
H53 H 0.7794 0.2292 0.4814 0.039 Uiso 1 1 calc R
C54 C 0.8075(6) 0.2956(4) 0.4367(10) 0.035(3) Uani 1 1 d .
C55 C 0.7850(7) 0.3378(4) 0.3935(9) 0.038(3) Uani 1 1 d .
H55 H 0.8183 0.3632 0.3888 0.045 Uiso 1 1 calc R
C56 C 0.7096(7) 0.3435(4) 0.3548(10) 0.043(3) Uani 1 1 d .
H56 H 0.6922 0.3737 0.3248 0.052 Uiso 1 1 calc R
C57 C 0.6607(7) 0.3079(4) 0.3582(10) 0.042(3) Uani 1 1 d .
H57 H 0.6101 0.3133 0.3320 0.050 Uiso 1 1 calc R
C58 C 0.8893(6) 0.2868(4) 0.4773(9) 0.025(2) Uani 1 1 d .
O59 O 0.9312(4) 0.3136(2) 0.4301(6) 0.0325(18) Uani 1 1 d .
O60 O 0.9134(4) 0.2572(3) 0.5542(6) 0.0316(18) Uani 1 1 d .
O61 O -0.0133(4) 0.0333(2) 0.1213(6) 0.0240(17) Uani 1 1 d .
C62 C -0.0100(5) 0.0253(3) 0.0180(9) 0.023(2) Uani 1 1 d .
O63 O -0.0211(4) 0.0563(2) -0.0633(5) 0.0253(17) Uani 1 1 d .
O64 O 0.0243(4) 0.0323(2) 0.3823(6) 0.0269(17) Uani 1 1 d .
C65 C 0.0152(6) 0.0253(3) 0.4833(9) 0.025(3) Uani 1 1 d .
O66 O 0.0318(4) 0.0546(2) 0.5669(6) 0.0293(18) Uani 1 1 d .
O67 O 0.0604(4) 0.2187(2) 0.6756(5) 0.0217(15) Uani 1 1 d .
C68 C 0.0565(6) 0.2260(3) 0.7774(10) 0.028(3) Uani 1 1 d .
O69 O 0.0729(4) 0.1959(2) 0.8623(6) 0.0305(18) Uani 1 1 d .
O70 O 0.0172(3) 0.2819(2) 0.9102(6) 0.0211(15) Uani 1 1 d .
C71 C 0.0262(6) 0.2762(4) 0.8111(8) 0.023(2) Uani 1 1 d .
O72 O 0.0181(4) 0.3062(2) 0.7323(6) 0.0286(17) Uani 1 1 d .
O73 O -0.0094(4) -0.1168(3) 0.2568(5) 0.0311(19) Uani 1 1 d .
H73A H -0.0275 -0.1318 0.1766 0.047 Uiso 1 1 d R
H73B H 0.0409 -0.1319 0.2868 0.047 Uiso 1 1 d R
O74 O 0.0541(4) 0.3659(2) 0.5512(5) 0.0317(19) Uani 1 1 d .
H74A H 0.0889 0.3757 0.6208 0.047 Uiso 1 1 d R
H74B H 0.0057 0.3798 0.5548 0.047 Uiso 1 1 d R

loop_
_atom_site_aniso_label
_atom_site_aniso_U_11
_atom_site_aniso_U_22
_atom_site_aniso_U_33
_atom_site_aniso_U_23
_atom_site_aniso_U_13
_atom_site_aniso_U_12
Dy1 0.0295(3) 0.0321(3) 0.0152(3) -0.0001(2) 0.0043(2) 0.0016(3)
Dy2 0.0284(3) 0.0327(3) 0.0151(3) -0.00044(19) 0.0041(2) 0.0003(2)
C1 0.031(7) 0.036(7) 0.026(6) 0.000(5) -0.006(5) 0.005(6)
C2 0.030(7) 0.046(7) 0.029(7) -0.008(5) -0.007(6) -0.001(6)
C3 0.021(6) 0.055(8) 0.022(6) 0.002(6) 0.004(5) 0.013(6)
C4 0.040(8) 0.026(7) 0.032(7) -0.003(5) -0.014(6) -0.013(6)
C5 0.036(7) 0.055(8) 0.021(6) -0.013(6) 0.011(6) -0.017(6)
C6 0.031(7) 0.058(8) 0.026(6) -0.007(6) 0.006(6) 0.007(6)
C7 0.027(7) 0.050(8) 0.041(7) -0.017(6) 0.013(6) 0.001(6)
C8 0.031(7) 0.047(8) 0.034(7) 0.014(6) 0.009(6) 0.011(6)
C9 0.020(6) 0.054(8) 0.029(7) 0.001(6) -0.007(5) 0.004(6)
C10 0.028(7) 0.051(8) 0.027(7) -0.002(6) -0.003(6) 0.006(6)
C11 0.024(7) 0.063(8) 0.022(6) -0.014(6) 0.000(5) -0.014(6)
C12 0.021(6) 0.043(7) 0.030(7) -0.001(5) 0.000(5) -0.005(6)
C13 0.041(8) 0.045(8) 0.025(6) -0.007(5) -0.004(6) -0.005(6)
C14 0.034(8) 0.064(9) 0.027(7) 0.010(6) 0.006(6) 0.005(7)
C15 0.029(7) 0.040(7) 0.024(6) -0.006(5) 0.004(5) 0.005(6)
C16 0.018(6) 0.044(7) 0.026(6) 0.006(5) 0.003(5) 0.002(5)
C17 0.034(7) 0.049(7) 0.023(6) -0.002(6) 0.003(6) 0.022(6)
C18 0.029(7) 0.061(9) 0.029(7) 0.001(6) -0.001(6) -0.008(6)
C19 0.014(6) 0.062(8) 0.025(6) 0.007(6) 0.007(5) 0.013(6)
C20 0.021(6) 0.035(6) 0.024(6) 0.008(5) 0.005(5) 0.000(5)
N21 0.027(6) 0.042(6) 0.029(5) -0.005(4) 0.013(5) 0.002(5)
N22 0.013(5) 0.045(6) 0.029(5) -0.002(4) 0.007(4) -0.001(4)
N23 0.026(6) 0.063(7) 0.028(6) -0.008(5) 0.008(5) -0.002(5)
N24 0.025(6) 0.054(6) 0.022(5) -0.001(5) 0.002(4) -0.009(5)
C25 0.004(5) 0.056(8) 0.024(6) 0.001(5) 0.009(5) -0.008(5)
C26 0.033(7) 0.056(8) 0.017(6) -0.007(5) 0.013(5) -0.018(6)
C27 0.046(8) 0.036(7) 0.021(6) 0.002(5) 0.003(6) 0.002(6)
C28 0.042(9) 0.089(10) 0.038(8) -0.036(7) 0.002(7) 0.004(8)
C29 0.027(8) 0.137(14) 0.039(9) -0.026(9) 0.006(7) 0.020(9)
C30 0.039(8) 0.075(10) 0.040(8) -0.017(7) 0.002(7) 0.004(7)
C31 0.038(8) 0.033(6) 0.019(6) 0.001(5) 0.002(6) -0.007(6)
O32 0.022(4) 0.063(5) 0.030(5) -0.005(4) 0.000(4) -0.004(4)
O33 0.031(5) 0.056(5) 0.026(5) -0.001(4) -0.003(4) 0.000(4)
C34 0.019(7) 0.067(9) 0.012(6) -0.001(6) -0.007(5) -0.008(6)
C35 0.051(9) 0.035(7) 0.018(6) 0.001(5) 0.000(6) -0.006(6)
C36 0.025(6) 0.042(7) 0.011(5) -0.010(5) 0.003(5) -0.005(6)
C37 0.052(9) 0.039(7) 0.017(6) 0.000(5) 0.011(6) -0.004(6)
C38 0.028(7) 0.035(7) 0.034(7) 0.003(5) -0.013(6) -0.006(6)
C39 0.036(8) 0.046(7) 0.024(6) 0.000(6) -0.007(6) 0.025(7)
C40 0.022(7) 0.037(7) 0.024(6) -0.009(5) 0.001(6) -0.003(6)
O41 0.025(5) 0.043(5) 0.027(4) 0.004(4) 0.001(4) -0.002(4)
O42 0.029(5) 0.049(5) 0.030(4) 0.001(4) 0.006(4) -0.010(4)
C43 0.052(9) 0.061(9) 0.024(7) -0.001(6) -0.002(7) 0.003(7)
C44 0.023(7) 0.052(7) 0.024(6) 0.008(5) 0.004(6) 0.000(6)
C45 0.030(7) 0.042(7) 0.025(6) -0.021(5) 0.016(6) -0.016(6)
C46 0.029(8) 0.076(10) 0.038(8) -0.011(7) -0.004(6) 0.005(7)
C47 0.058(10) 0.069(9) 0.035(8) -0.021(7) 0.003(7) -0.005(8)
C48 0.017(7) 0.102(11) 0.041(8) -0.012(7) 0.008(6) 0.011(7)
C49 0.019(6) 0.035(7) 0.033(7) 0.007(6) 0.009(6) 0.001(5)
O50 0.036(5) 0.053(5) 0.042(5) -0.002(4) 0.004(4) 0.011(4)
O51 0.033(5) 0.059(5) 0.013(4) -0.014(4) 0.002(4) 0.003(4)
C52 0.030(7) 0.051(7) 0.017(6) 0.004(5) 0.013(5) 0.005(6)
C53 0.037(8) 0.041(7) 0.023(6) 0.004(5) 0.017(6) 0.009(6)
C54 0.024(7) 0.053(8) 0.030(7) 0.002(6) 0.010(6) 0.001(6)
C55 0.039(8) 0.037(7) 0.033(7) 0.015(5) -0.004(6) 0.008(6)
C56 0.048(9) 0.044(8) 0.035(7) 0.007(6) 0.001(7) 0.013(7)
C57 0.040(8) 0.052(8) 0.035(7) 0.014(6) 0.009(6) -0.005(7)
C58 0.022(6) 0.034(6) 0.023(6) -0.006(5) 0.010(5) -0.008(6)
O59 0.033(5) 0.036(5) 0.028(4) 0.006(3) 0.006(4) -0.003(4)
O60 0.033(5) 0.047(5) 0.015(4) -0.002(4) 0.005(3) 0.004(4)
O61 0.023(4) 0.033(4) 0.016(4) -0.001(3) 0.003(3) -0.004(3)
C62 0.012(6) 0.026(6) 0.028(6) 0.004(5) -0.007(5) 0.009(5)
O63 0.030(4) 0.029(4) 0.014(4) 0.003(3) -0.005(3) 0.000(3)
O64 0.036(5) 0.029(4) 0.019(4) -0.002(3) 0.014(4) -0.007(3)
C65 0.028(7) 0.024(6) 0.021(6) -0.001(5) -0.002(5) 0.007(5)
O66 0.033(5) 0.035(4) 0.019(4) 0.000(3) 0.002(4) 0.000(4)
O67 0.035(4) 0.020(3) 0.011(3) 0.002(3) 0.008(3) -0.006(3)
C68 0.031(7) 0.018(6) 0.033(7) 0.011(5) 0.003(6) 0.005(5)
O69 0.034(5) 0.041(4) 0.019(4) -0.007(3) 0.011(4) 0.009(4)
O70 0.021(4) 0.018(3) 0.028(4) -0.004(3) 0.015(3) 0.000(3)
C71 0.026(6) 0.035(6) 0.010(5) 0.001(5) 0.011(5) 0.002(5)
O72 0.032(4) 0.035(4) 0.018(4) 0.003(3) 0.001(4) 0.007(4)
O73 0.027(4) 0.045(5) 0.020(4) -0.001(3) 0.003(4) 0.006(4)
O74 0.034(5) 0.032(4) 0.023(4) -0.008(3) -0.009(4) -0.004(4)

loop_
_atom_type_symbol
_atom_type_description
_atom_type_scat_dispersion_real
_atom_type_scat_dispersion_imag
_atom_type_scat_source
C C 0.0033 0.0016 'International Tables Vol C Tables 4.2.6.8 and 6.1.1.4'
H H 0.0000 0.0000 'International Tables Vol C Tables 4.2.6.8 and 6.1.1.4'
N N 0.0061 0.0033 'International Tables Vol C Tables 4.2.6.8 and 6.1.1.4'
O O 0.0106 0.0060 'International Tables Vol C Tables 4.2.6.8 and 6.1.1.4'
Dy Dy -0.1892 4.4098 'International Tables Vol C Tables 4.2.6.8 and 6.1.1.4'

loop_
_geom_angle_atom_site_label_1
_geom_angle_atom_site_label_2
_geom_angle_atom_site_label_3
_geom_angle
_geom_angle_site_symmetry_1
_geom_angle_site_symmetry_3
O74 Dy1 O67 137.8(2) . .
O74 Dy1 O69 75.8(2) . 4_565
O67 Dy1 O69 139.5(2) . 4_565
O74 Dy1 O70 141.1(2) . 4_565
O67 Dy1 O70 81.1(2) . 4_565
O69 Dy1 O70 69.1(2) 4_565 4_565
O74 Dy1 O32 76.4(3) . .
O67 Dy1 O32 75.8(2) . .
O69 Dy1 O32 98.5(2) 4_565 .
O70 Dy1 O32 124.3(2) 4_565 .
O74 Dy1 O72 74.5(2) . .
O67 Dy1 O72 68.3(2) . .
O69 Dy1 O72 150.2(2) 4_565 .
O70 Dy1 O72 138.3(2) 4_565 .
O32 Dy1 O72 75.7(2) . .
O74 Dy1 O59 73.9(2) . 1_455
O67 Dy1 O59 128.6(2) . 1_455
O69 Dy1 O59 73.8(2) 4_565 1_455
O70 Dy1 O59 80.5(2) 4_565 1_455
O32 Dy1 O59 150.3(3) . 1_455
O72 Dy1 O59 96.6(2) . 1_455
O74 Dy1 O33 114.2(3) . .
O67 Dy1 O33 71.2(2) . .
O69 Dy1 O33 73.6(2) 4_565 .
O70 Dy1 O33 71.5(2) 4_565 .
O32 Dy1 O33 53.2(2) . .
O72 Dy1 O33 120.6(2) . .
O59 Dy1 O33 142.8(2) 1_455 .
O74 Dy1 O60 110.2(2) . 1_455
O67 Dy1 O60 76.6(2) . 1_455
O69 Dy1 O60 118.1(2) 4_565 1_455
O70 Dy1 O60 73.9(2) 4_565 1_455
O32 Dy1 O60 143.4(2) . 1_455
O72 Dy1 O60 72.0(2) . 1_455
O59 Dy1 O60 52.2(2) 1_455 1_455
O33 Dy1 O60 135.5(2) . 1_455
O74 Dy1 C31 97.5(3) . .
O67 Dy1 C31 69.1(3) . .
O69 Dy1 C31 87.6(3) 4_565 .
O70 Dy1 C31 97.2(3) 4_565 .
O32 Dy1 C31 27.1(3) . .
O72 Dy1 C31 97.5(3) . .
O59 Dy1 C31 160.8(3) 1_455 .
O33 Dy1 C31 26.3(3) . .
O60 Dy1 C31 145.6(3) 1_455 .
O74 Dy1 C58 92.2(3) . 1_455
O67 Dy1 C58 102.4(3) . 1_455
O69 Dy1 C58 96.4(3) 4_565 1_455
O70 Dy1 C58 75.9(2) 4_565 1_455
O32 Dy1 C58 158.3(3) . 1_455
O72 Dy1 C58 83.5(3) . 1_455
O59 Dy1 C58 26.3(2) 1_455 1_455
O33 Dy1 C58 147.4(3) . 1_455
O60 Dy1 C58 25.9(2) 1_455 1_455
C31 Dy1 C58 170.1(3) . 1_455
O61 Dy2 O73 143.2(2) . .
O61 Dy2 O42 128.4(2) . .
O73 Dy2 O42 70.7(2) . .
O61 Dy2 O63 69.3(2) . 3
O73 Dy2 O63 77.4(2) . 3
O42 Dy2 O63 98.5(2) . 3
O61 Dy2 O64 79.4(2) . .
O73 Dy2 O64 137.3(2) . .
O42 Dy2 O64 81.8(2) . .
O63 Dy2 O64 140.1(2) 3 .
O61 Dy2 O50 79.3(2) . 1_455
O73 Dy2 O50 76.6(2) . 1_455
O42 Dy2 O50 147.3(3) . 1_455
O63 Dy2 O50 73.4(3) 3 1_455
O64 Dy2 O50 125.0(3) . 1_455
O61 Dy2 O66 139.3(2) . 3_556
O73 Dy2 O66 71.5(2) . 3_556
O42 Dy2 O66 73.3(2) . 3_556
O63 Dy2 O66 148.8(2) 3 3_556
O64 Dy2 O66 69.7(2) . 3_556
O50 Dy2 O66 97.0(3) 1_455 3_556
O61 Dy2 O51 72.2(2) . 1_455
O73 Dy2 O51 112.9(2) . 1_455
O42 Dy2 O51 143.0(2) . 1_455
O63 Dy2 O51 118.4(2) 3 1_455
O64 Dy2 O51 71.9(2) . 1_455
O50 Dy2 O51 53.4(2) 1_455 1_455
O66 Dy2 O51 73.5(2) 3_556 1_455
O61 Dy2 O41 74.8(2) . .
O73 Dy2 O41 111.8(2) . .
O42 Dy2 O41 53.8(2) . .
O63 Dy2 O41 75.4(2) 3 .
O64 Dy2 O41 72.9(2) . .
O50 Dy2 O41 144.8(3) 1_455 .
O66 Dy2 O41 118.1(2) 3_556 .
O51 Dy2 O41 135.1(3) 1_455 .
O61 Dy2 C40 102.1(3) . .
O73 Dy2 C40 90.4(3) . .
O42 Dy2 C40 26.5(3) . .
O63 Dy2 C40 86.1(3) 3 .
O64 Dy2 C40 76.7(3) . .
O50 Dy2 C40 157.6(3) 1_455 .
O66 Dy2 C40 96.1(3) 3_556 .
O51 Dy2 C40 148.6(3) 1_455 .
O41 Dy2 C40 27.3(3) . .
O61 Dy2 C49 71.7(3) . 1_455
O73 Dy2 C49 97.2(3) . 1_455
O42 Dy2 C49 158.7(3) . 1_455
O63 Dy2 C49 95.6(3) 3 1_455
O64 Dy2 C49 97.4(3) . 1_455
O50 Dy2 C49 27.6(3) 1_455 1_455
O66 Dy2 C49 86.4(3) 3_556 1_455
O51 Dy2 C49 26.0(3) 1_455 1_455
O41 Dy2 C49 146.3(3) . 1_455
C40 Dy2 C49 172.3(3) . 1_455
C20 C1 N21 124.3(10) . .
C20 C1 C2 129.0(11) . .
N21 C1 C2 106.8(10) . .
C3 C2 C1 109.2(11) . .
C3 C2 H2 125.4 . .
C1 C2 H2 125.4 . .
C2 C3 C4 106.9(10) . .
C2 C3 H3 126.6 . .
C4 C3 H3 126.6 . .
N21 C4 C5 125.3(9) . .
N21 C4 C3 110.1(10) . .
C5 C4 C3 124.5(11) . .
C4 C5 C6 125.2(11) . .
C4 C5 C25 117.9(10) . .
C6 C5 C25 116.9(10) . .
N22 C6 C5 126.5(11) . .
N22 C6 C7 108.9(10) . .
C5 C6 C7 124.6(10) . .
C8 C7 C6 109.0(10) . .
C8 C7 H7 125.5 . .
C6 C7 H7 125.5 . .
C7 C8 C9 105.2(10) . .
C7 C8 H8 127.4 . .
C9 C8 H8 127.4 . .
N22 C9 C10 127.4(11) . .
N22 C9 C8 109.2(10) . .
C10 C9 C8 123.4(11) . .
C11 C10 C9 123.3(11) . .
C11 C10 C34 119.0(10) . .
C9 C10 C34 117.6(11) . .
N23 C11 C10 127.5(11) . .
N23 C11 C12 106.3(10) . .
C10 C11 C12 126.2(11) . .
C13 C12 C11 109.5(10) . .
C13 C12 H12 125.2 . .
C11 C12 H12 125.2 . .
C12 C13 C14 108.3(11) . .
C12 C13 H13 125.9 . .
C14 C13 H13 125.9 . .
C15 C14 N23 122.2(11) . .
C15 C14 C13 130.8(12) . .
N23 C14 C13 107.0(11) . .
C16 C15 C14 128.7(11) . .
C16 C15 C43 117.4(11) . .
C14 C15 C43 113.9(10) . .
N24 C16 C15 126.1(10) . .
N24 C16 C17 110.9(9) . .
C15 C16 C17 123.0(10) . .
C18 C17 C16 105.6(10) . .
C18 C17 H17 127.2 . .
C16 C17 H17 127.2 . .
C17 C18 C19 107.8(11) . .
C17 C18 H18 126.1 . .
C19 C18 H18 126.1 . .
N24 C19 C20 125.5(10) . .
N24 C19 C18 110.6(10) . .
C20 C19 C18 123.9(11) . .
C1 C20 C19 125.7(10) . .
C1 C20 C52 116.7(9) . .
C19 C20 C52 117.6(9) . .
C4 N21 C1 107.1(9) . .
C4 N21 H21 126.5 . .
C1 N21 H21 126.5 . .
C6 N22 C9 107.6(10) . .
C6 N22 H22 126.2 . .
C9 N22 H22 126.2 . .
C11 N23 C14 108.8(10) . .
C11 N23 H23 125.6 . .
C14 N23 H23 125.6 . .
C19 N24 C16 105.0(9) . .
C19 N24 H24 127.5 . .
C16 N24 H24 127.5 . .
C30 C25 C26 117.1(10) . .
C30 C25 C5 124.3(10) . .
C26 C25 C5 118.5(9) . .
C25 C26 C27 121.7(10) . .
C25 C26 H26 119.2 . .
C27 C26 H26 119.2 . .
C28 C27 C26 118.5(11) . .
C28 C27 C31 120.7(11) . .
C26 C27 C31 120.8(10) . .
C29 C28 C27 119.9(12) . .
C29 C28 H28 120.1 . .
C27 C28 H28 120.1 . .
C30 C29 C28 121.6(12) . .
C30 C29 H29 119.2 . .
C28 C29 H29 119.2 . .
C29 C30 C25 121.2(12) . .
C29 C30 H30 119.4 . .
C25 C30 H30 119.4 . .
O33 C31 O32 121.5(11) . .
O33 C31 C27 120.4(11) . .
O32 C31 C27 118.0(10) . .
O33 C31 Dy1 63.5(6) . .
O32 C31 Dy1 58.7(6) . .
C27 C31 Dy1 171.0(8) . .
C31 O32 Dy1 94.2(6) . .
C31 O33 Dy1 90.2(7) . .
C39 C34 C35 121.5(11) . .
C39 C34 C10 122.0(10) . .
C35 C34 C10 116.4(10) . .
C34 C35 C36 117.3(10) . .
C34 C35 H35 121.4 . .
C36 C35 H35 121.4 . .
C37 C36 C35 119.9(10) . .
C37 C36 C40 121.4(10) . .
C35 C36 C40 118.7(10) . .
C38 C37 C36 122.9(11) . .
C38 C37 H37 118.5 . .
C36 C37 H37 118.5 . .
C37 C38 C39 118.5(10) . .
C37 C38 H38 120.8 . .
C39 C38 H38 120.8 . .
C34 C39 C38 119.8(10) . .
C34 C39 H39 120.1 . .
C38 C39 H39 120.1 . .
O42 C40 O41 122.8(10) . .
O42 C40 C36 116.9(10) . .
O41 C40 C36 120.3(10) . .
O42 C40 Dy2 58.2(6) . .
O41 C40 Dy2 64.7(5) . .
C36 C40 Dy2 173.1(7) . .
C40 O41 Dy2 88.0(6) . .
C40 O42 Dy2 95.3(6) . .
C48 C43 C44 117.6(12) . .
C48 C43 C15 122.4(11) . .
C44 C43 C15 120.0(10) . .
C45 C44 C43 120.8(11) . .
C45 C44 H44 119.6 . .
C43 C44 H44 119.6 . .
C46 C45 C44 120.2(11) . .
C46 C45 C49 122.5(10) . .
C44 C45 C49 117.3(9) . .
C45 C46 C47 120.5(12) . .
C45 C46 H46 119.7 . .
C47 C46 H46 119.7 . .
C46 C47 C48 120.2(11) . .
C46 C47 H47 119.9 . .
C48 C47 H47 119.9 . .
C43 C48 C47 120.7(12) . .
C43 C48 H48 119.7 . .
C47 C48 H48 119.7 . .
O51 C49 O50 121.2(10) . .
O51 C49 C45 121.4(10) . .
O50 C49 C45 117.4(10) . .
O51 C49 Dy2 62.1(6) . 1_655
O50 C49 Dy2 59.7(5) . 1_655
C45 C49 Dy2 169.3(7) . 1_655
C49 O50 Dy2 92.7(6) . 1_655
C49 O51 Dy2 91.9(7) . 1_655
C53 C52 C57 116.6(10) . .
C53 C52 C20 123.4(10) . .
C57 C52 C20 120.0(10) . .
C54 C53 C52 121.2(10) . .
C54 C53 H53 119.4 . .
C52 C53 H53 119.4 . .
C55 C54 C53 122.9(11) . .
C55 C54 C58 119.6(11) . .
C53 C54 C58 117.5(10) . .
C54 C55 C56 117.2(11) . .
C54 C55 H55 121.4 . .
C56 C55 H55 121.4 . .
C57 C56 C55 123.1(11) . .
C57 C56 H56 118.4 . .
C55 C56 H56 118.4 . .
C56 C57 C52 118.8(11) . .
C56 C57 H57 120.6 . .
C52 C57 H57 120.6 . .
O60 C58 O59 122.3(10) . .
O60 C58 C54 122.8(9) . .
O59 C58 C54 114.8(9) . .
O60 C58 Dy1 63.7(5) . 1_655
O59 C58 Dy1 58.6(5) . 1_655
C54 C58 Dy1 172.6(7) . 1_655
C58 O59 Dy1 95.1(6) . 1_655
C58 O60 Dy1 90.4(6) . 1_655
C62 O61 Dy2 117.8(6) . .
O61 C62 O63 125.3(9) . .
O61 C62 C62 119.2(11) . 3
O63 C62 C62 115.5(12) . 3
C62 O63 Dy2 117.7(6) . 3
C65 O64 Dy2 117.7(6) . .
O64 C65 O66 125.5(9) . .
O64 C65 C65 119.2(11) . 3_556
O66 C65 C65 115.2(11) . 3_556
C65 O66 Dy2 117.7(6) . 3_556
C68 O67 Dy1 119.4(6) . .
O67 C68 O69 126.7(9) . .
O67 C68 C71 118.2(8) . .
O69 C68 C71 115.0(9) . .
C68 O69 Dy1 118.5(6) . 4_566
C71 O70 Dy1 119.0(6) . 4_566
O70 C71 O72 127.5(10) . .
O70 C71 C68 118.0(9) . .
O72 C71 C68 114.3(9) . .
C71 O72 Dy1 118.8(6) . .
Dy2 O73 H73A 112.4 . .
Dy2 O73 H73B 111.0 . .
H73A O73 H73B 106.2 . .
Dy1 O74 H74A 109.6 . .
Dy1 O74 H74B 109.0 . .
H74A O74 H74B 109.0 . .

loop_
_geom_bond_atom_site_label_1
_geom_bond_atom_site_label_2
_geom_bond_distance
_geom_bond_site_symmetry_2
Dy1 O74 2.320(6) .
Dy1 O67 2.348(6) .
Dy1 O69 2.375(6) 4_565
Dy1 O70 2.403(6) 4_565
Dy1 O32 2.412(7) .
Dy1 O72 2.432(7) .
Dy1 O59 2.454(7) 1_455
Dy1 O33 2.519(8) .
Dy1 O60 2.567(7) 1_455
Dy1 C31 2.815(12) .
Dy1 C58 2.863(11) 1_455
Dy2 O61 2.356(6) .
Dy2 O73 2.362(7) .
Dy2 O42 2.376(7) .
Dy2 O63 2.388(7) 3
Dy2 O64 2.387(6) .
Dy2 O50 2.411(8) 1_455
Dy2 O66 2.419(7) 3_556
Dy2 O51 2.466(7) 1_455
Dy2 O41 2.518(7) .
Dy2 C40 2.784(11) .
Dy2 C49 2.790(11) 1_455
C1 C20 1.390(14) .
C1 N21 1.399(13) .
C1 C2 1.441(14) .
C2 C3 1.356(15) .
C2 H2 0.9500 .
C3 C4 1.410(14) .
C3 H3 0.9500 .
C4 N21 1.385(14) .
C4 C5 1.406(15) .
C5 C6 1.426(15) .
C5 C25 1.481(14) .
C6 N22 1.351(13) .
C6 C7 1.460(15) .
C7 C8 1.327(14) .
C7 H7 0.9500 .
C8 C9 1.490(16) .
C8 H8 0.9500 .
C9 N22 1.368(13) .
C9 C10 1.433(15) .
C10 C11 1.402(15) .
C10 C34 1.498(16) .
C11 N23 1.379(14) .
C11 C12 1.426(15) .
C12 C13 1.344(16) .
C12 H12 0.9500 .
C13 C14 1.412(15) .
C13 H13 0.9500 .
C14 C15 1.393(16) .
C14 N23 1.404(14) .
C15 C16 1.391(14) .
C15 C43 1.489(16) .
C16 N24 1.362(13) .
C16 C17 1.451(15) .
C17 C18 1.325(14) .
C17 H17 0.9500 .
C18 C19 1.436(15) .
C18 H18 0.9500 .
C19 N24 1.353(13) .
C19 C20 1.422(14) .
C20 C52 1.491(14) .
N21 H21 0.8800 .
N22 H22 0.8800 .
N23 H23 0.8800 .
N24 H24 0.8800 .
C25 C30 1.391(15) .
C25 C26 1.405(14) .
C26 C27 1.421(15) .
C26 H26 0.9500 .
C27 C28 1.378(15) .
C27 C31 1.477(15) .
C28 C29 1.378(17) .
C28 H28 0.9500 .
C29 C30 1.375(16) .
C29 H29 0.9500 .
C30 H30 0.9500 .
C31 O33 1.248(12) .
C31 O32 1.285(13) .
C34 C39 1.394(15) .
C34 C35 1.402(15) .
C35 C36 1.417(14) .
C35 H35 0.9500 .
C36 C37 1.383(14) .
C36 C40 1.519(14) .
C37 C38 1.356(15) .
C37 H37 0.9500 .
C38 C39 1.408(15) .
C38 H38 0.9500 .
C39 H39 0.9500 .
C40 O42 1.248(12) .
C40 O41 1.278(12) .
C43 C48 1.395(16) .
C43 C44 1.410(15) .
C44 C45 1.404(14) .
C44 H44 0.9500 .
C45 C46 1.368(14) .
C45 C49 1.518(15) .
C46 C47 1.369(16) .
C46 H46 0.9500 .
C47 C48 1.415(16) .
C47 H47 0.9500 .
C48 H48 0.9500 .
C49 O51 1.222(12) .
C49 O50 1.293(12) .
C49 Dy2 2.790(11) 1_655
O50 Dy2 2.411(8) 1_655
O51 Dy2 2.467(7) 1_655
C52 C53 1.388(15) .
C52 C57 1.438(15) .
C53 C54 1.378(15) .
C53 H53 0.9500 .
C54 C55 1.320(14) .
C54 C58 1.533(15) .
C55 C56 1.407(15) .
C55 H55 0.9500 .
C56 C57 1.352(15) .
C56 H56 0.9500 .
C57 H57 0.9500 .
C58 O60 1.250(12) .
C58 O59 1.275(11) .
C58 Dy1 2.864(11) 1_655
O59 Dy1 2.454(7) 1_655
O60 Dy1 2.567(7) 1_655
O61 C62 1.249(12) .
C62 O63 1.280(11) .
C62 C62 1.537(19) 3
O63 Dy2 2.388(7) 3
O64 C65 1.246(12) .
C65 O66 1.274(11) .
C65 C65 1.60(2) 3_556
O66 Dy2 2.420(7) 3_556
O67 C68 1.230(12) .
C68 O69 1.299(11) .
C68 C71 1.587(14) .
O69 Dy1 2.375(6) 4_566
O70 C71 1.218(11) .
O70 Dy1 2.403(6) 4_566
C71 O72 1.239(11) .
O73 H73A 1.0345 .
O73 H73B 1.0312 .
O74 H74A 0.9901 .
O74 H74B 0.9898 .
